data_2219028
loop_
_publ_author_name
'Bao, Feng-Yu'

_publ_section_title
;
 1-(4-Nitrophenyl)-2-(3-phenylallylidene)hydrazine
;
_journal_coeditor_code HG2421
_journal_issue 8
_journal_name_full 'Acta Crystallographica Section E'
_journal_page_first o1531
_journal_paper_doi 10.1107/S1600536808021429
_journal_volume 64
_journal_year 2008
_chemical_formula_iupac 'C15 H13 N3 O2'
_chemical_formula_moiety 'C15 H13 N3 O2'
_chemical_formula_sum 'C15 H13 N3 O2'
_chemical_formula_weight 267.28
_chemical_name_systematic
;
1-(4-Nitrophenyl)-2-(3-phenylallylidene)hydrazine
;
_space_group_IT_number 7
_symmetry_cell_setting monoclinic
_symmetry_space_group_name_Hall 'P -2yc'
_symmetry_space_group_name_H-M 'P 1 c 1'
_atom_sites_solution_hydrogens geom
_atom_sites_solution_primary direct
_atom_sites_solution_secondary difmap
_cell_angle_alpha 90.00
_cell_angle_beta 93.273(3)
_cell_angle_gamma 90.00
_cell_formula_units_Z 2
_cell_length_a 6.1011(3)
_cell_length_b 12.4505(6)
_cell_length_c 9.0076(4)
_cell_measurement_reflns_used 1143
_cell_measurement_temperature 296(2)
_cell_measurement_theta_max 25.55
_cell_measurement_theta_min 2.11
_cell_volume 683.12(6)
_computing_cell_refinement 'SMART (Bruker, 1998)'
_computing_data_collection 'SMART (Bruker, 1998)'
_computing_data_reduction 'SAINT (Bruker, 1998)'
_computing_molecular_graphics 'SHELXTL (Sheldrick, 2008)'
_computing_publication_material 'SHELXTL (Sheldrick, 2008)'
_computing_structure_refinement 'SHELXL97 (Sheldrick, 2008)'
_computing_structure_solution 'SHELXS97 (Sheldrick, 2008)'
_diffrn_ambient_temperature 296(2)
_diffrn_measured_fraction_theta_full 1.000
_diffrn_measured_fraction_theta_max 1.000
_diffrn_measurement_device_type 'Bruker SMART APEX CCD area-detector'
_diffrn_measurement_method '\f and \w'
_diffrn_radiation_monochromator graphite
_diffrn_radiation_source 'sealed tube'
_diffrn_radiation_type MoK\a
_diffrn_radiation_wavelength 0.71073
_diffrn_reflns_av_R_equivalents 0.0454
_diffrn_reflns_av_sigmaI/netI 0.0436
_diffrn_reflns_limit_h_max 7
_diffrn_reflns_limit_h_min -7
_diffrn_reflns_limit_k_max 15
_diffrn_reflns_limit_k_min -14
_diffrn_reflns_limit_l_max 11
_diffrn_reflns_limit_l_min -11
_diffrn_reflns_number 5992
_diffrn_reflns_theta_full 27.00
_diffrn_reflns_theta_max 27.00
_diffrn_reflns_theta_min 1.64
_exptl_absorpt_coefficient_mu 0.089
_exptl_absorpt_correction_T_max 0.9824
_exptl_absorpt_correction_T_min 0.9798
_exptl_absorpt_correction_type multi-scan
_exptl_absorpt_process_details '(SADABS; Sheldrick, 1996)'
_exptl_crystal_colour brown
_exptl_crystal_density_diffrn 1.299
_exptl_crystal_density_method 'not measured'
_exptl_crystal_description block
_exptl_crystal_F_000 280
_exptl_crystal_size_max 0.23
_exptl_crystal_size_mid 0.20
_exptl_crystal_size_min 0.20
_refine_diff_density_max 0.094
_refine_diff_density_min -0.096
_refine_ls_extinction_coef 0.027(6)
_refine_ls_extinction_expression Fc^*^=kFc[1+0.001xFc^2^\l^3^/sin(2\q)]^-1/4^
_refine_ls_extinction_method 'SHELXL97 (Sheldrick, 2008)'
_refine_ls_goodness_of_fit_ref 0.945
_refine_ls_hydrogen_treatment mixed
_refine_ls_matrix_type full
_refine_ls_number_parameters 185
_refine_ls_number_reflns 1502
_refine_ls_number_restraints 3
_refine_ls_restrained_S_all 0.944
_refine_ls_R_factor_all 0.0970
_refine_ls_R_factor_gt 0.0387
_refine_ls_shift/su_max 0.000
_refine_ls_shift/su_mean 0.000
_refine_ls_structure_factor_coef Fsqd
_refine_ls_weighting_details 'calc w=1/[\s^2^(Fo^2^)+(0.0488P)^2^] where P=(Fo^2^+2Fc^2^)/3'
_refine_ls_weighting_scheme calc
_refine_ls_wR_factor_gt 0.0807
_refine_ls_wR_factor_ref 0.1006
_reflns_number_gt 783
_reflns_number_total 1502
_reflns_threshold_expression I>2\s(I)
_cod_data_source_file hg2421.cif
_cod_data_source_block I
_cod_depositor_comments
;
The following automatic conversions were performed:
'_symmetry_cell_setting' value 'Monoclinic' changed to 'monoclinic'
according to '/home/saulius/struct/CIF-dictionaries/cif_core.dic'
dictionary named 'cif_core.dic' version 2.4.1 from 2010-06-29.

Automatic conversion script
Id: cif_fix_enum 1527 2010-12-29 10:47:43Z saulius 

The following automatic conversions were performed:

'_symmetry_cell_setting' value 'Monoclinic' changed to 'monoclinic'
according to /home/saulius/struct/CIF-dictionaries/cif_core.dic
dictionary named 'cif_core.dic' version 2.4.1 from 2010-06-29.

Automatic conversion script
Id: cif_fix_values 1715 2011-07-08 13:25:40Z adriana 
;
_cod_original_sg_symbol_H-M 'P c'
_cod_database_code 2219028
_cod_database_fobs_code 2219028

loop_
_symmetry_equiv_pos_as_xyz
'x, y, z'
'x, -y, z+1/2'

loop_
_atom_site_type_symbol
_atom_site_label
_atom_site_fract_x
_atom_site_fract_y
_atom_site_fract_z
_atom_site_U_iso_or_equiv
_atom_site_adp_type
_atom_site_calc_flag
_atom_site_refinement_flags
_atom_site_occupancy
O O1 1.0954(5) 0.9273(2) -0.0961(4) 0.1019(9) Uani d . 1
O O2 1.0374(5) 1.0780(3) 0.0100(3) 0.1053(11) Uani d . 1
N N1 0.9922(5) 0.9832(3) -0.0132(3) 0.0768(9) Uani d . 1
N N2 0.2734(4) 0.8124(2) 0.2572(3) 0.0689(8) Uani d D 1
N N3 0.1907(4) 0.7139(2) 0.2171(3) 0.0718(8) Uani d . 1
C C1 0.8094(5) 0.9377(3) 0.0590(4) 0.0595(8) Uani d . 1
C C2 0.7374(5) 0.8364(3) 0.0209(4) 0.0663(10) Uani d . 1
H H2 0.8096 0.7967 -0.0488 0.080 Uiso calc R 1
C C3 0.5603(5) 0.7940(3) 0.0852(4) 0.0644(9) Uani d . 1
H H3 0.5116 0.7255 0.0585 0.077 Uiso calc R 1
C C4 0.4516(5) 0.8519(3) 0.1903(4) 0.0593(8) Uani d . 1
C C5 0.5270(6) 0.9545(3) 0.2290(4) 0.0689(10) Uani d . 1
H H5 0.4567 0.9941 0.2998 0.083 Uiso calc R 1
C C6 0.7040(5) 0.9972(3) 0.1631(4) 0.0695(9) Uani d . 1
H H6 0.7532 1.0659 0.1882 0.083 Uiso calc R 1
C C7 0.0126(6) 0.6853(3) 0.2753(4) 0.0717(9) Uani d . 1
H H7 -0.0511 0.7305 0.3429 0.086 Uiso calc R 1
C C8 -0.0884(6) 0.5852(3) 0.2375(4) 0.0742(10) Uani d . 1
H H8 -0.0170 0.5393 0.1747 0.089 Uiso calc R 1
C C9 -0.2781(6) 0.5539(3) 0.2868(4) 0.0757(10) Uani d . 1
H H9 -0.3443 0.6017 0.3497 0.091 Uiso calc R 1
C C10 -0.3973(6) 0.4540(3) 0.2553(4) 0.0781(11) Uani d . 1
C C11 -0.3260(8) 0.3749(4) 0.1614(5) 0.0973(13) Uani d . 1
H H11 -0.1919 0.3827 0.1184 0.117 Uiso calc R 1
C C12 -0.4506(11) 0.2854(4) 0.1313(6) 0.1188(19) Uani d . 1
H H12 -0.4012 0.2338 0.0664 0.143 Uiso calc R 1
C C13 -0.6461(12) 0.2703(5) 0.1945(7) 0.128(2) Uani d . 1
H H13 -0.7300 0.2094 0.1724 0.153 Uiso calc R 1
C C14 -0.7170(8) 0.3456(5) 0.2905(7) 0.1205(19) Uani d . 1
H H14 -0.8479 0.3346 0.3363 0.145 Uiso calc R 1
C C15 -0.5968(7) 0.4385(4) 0.3210(5) 0.0968(13) Uani d . 1
H H15 -0.6488 0.4901 0.3849 0.116 Uiso calc R 1
H H2A 0.205(5) 0.852(2) 0.323(3) 0.080 Uiso d D 1

loop_
_atom_site_aniso_label
_atom_site_aniso_U_11
_atom_site_aniso_U_22
_atom_site_aniso_U_33
_atom_site_aniso_U_12
_atom_site_aniso_U_13
_atom_site_aniso_U_23
O1 0.0786(17) 0.127(2) 0.1032(19) -0.0004(17) 0.0351(16) -0.0009(18)
O2 0.104(2) 0.104(2) 0.109(2) -0.040(2) 0.0197(18) -0.0008(18)
N1 0.068(2) 0.094(3) 0.0691(19) -0.012(2) 0.0059(17) 0.008(2)
N2 0.0610(19) 0.070(2) 0.077(2) -0.0064(16) 0.0103(16) -0.0075(15)
N3 0.0674(19) 0.0658(19) 0.082(2) -0.0096(16) 0.0027(17) 0.0023(16)
C1 0.0512(18) 0.070(2) 0.0578(19) -0.0043(18) 0.0033(16) 0.0044(17)
C2 0.069(2) 0.069(2) 0.062(2) 0.0083(19) 0.0106(19) -0.0015(18)
C3 0.062(2) 0.055(2) 0.076(2) 0.0008(18) 0.0037(19) -0.0048(19)
C4 0.0539(19) 0.064(2) 0.0598(19) -0.0012(17) 0.0007(17) 0.0004(17)
C5 0.061(2) 0.072(2) 0.074(2) -0.0022(18) 0.0110(19) -0.0102(19)
C6 0.067(2) 0.065(2) 0.076(2) -0.011(2) 0.0021(19) -0.0015(19)
C7 0.062(2) 0.075(2) 0.077(2) -0.007(2) 0.0044(19) 0.0044(19)
C8 0.074(2) 0.068(2) 0.080(3) -0.008(2) 0.000(2) 0.0086(19)
C9 0.077(3) 0.074(2) 0.076(2) -0.016(2) -0.003(2) 0.0047(19)
C10 0.073(3) 0.080(3) 0.079(3) -0.018(2) -0.014(2) 0.018(2)
C11 0.123(3) 0.086(3) 0.082(3) -0.024(3) -0.002(3) -0.001(2)
C12 0.169(6) 0.082(3) 0.102(4) -0.034(4) -0.022(4) 0.011(3)
C13 0.157(6) 0.098(4) 0.122(4) -0.061(4) -0.042(4) 0.025(4)
C14 0.096(3) 0.119(4) 0.144(5) -0.045(4) -0.022(3) 0.045(4)
C15 0.077(3) 0.093(3) 0.119(3) -0.014(3) -0.009(3) 0.019(2)

loop_
_atom_type_symbol
_atom_type_description
_atom_type_scat_dispersion_real
_atom_type_scat_dispersion_imag
_atom_type_scat_source
C C 0.0033 0.0000 'International Tables Vol C Tables 4.2.6.8 and 6.1.1.4'
H H 0.0000 0.0000 'International Tables Vol C Tables 4.2.6.8 and 6.1.1.4'
N N 0.0061 0.0000 'International Tables Vol C Tables 4.2.6.8 and 6.1.1.4'
O O 0.0106 0.0000 'International Tables Vol C Tables 4.2.6.8 and 6.1.1.4'

loop_
_geom_angle_atom_site_label_1
_geom_angle_atom_site_label_2
_geom_angle_atom_site_label_3
_geom_angle
O1 N1 O2 122.2(3)
O1 N1 C1 119.5(4)
O2 N1 C1 118.3(3)
C4 N2 N3 119.9(3)
C4 N2 H2A 120(2)
N3 N2 H2A 120(2)
C7 N3 N2 116.7(3)
C2 C1 C6 120.5(3)
C2 C1 N1 119.6(3)
C6 C1 N1 119.9(3)
C3 C2 C1 120.1(3)
C3 C2 H2 120.0
C1 C2 H2 120.0
C2 C3 C4 120.7(3)
C2 C3 H3 119.7
C4 C3 H3 119.7
N2 C4 C3 122.5(3)
N2 C4 C5 118.6(3)
C3 C4 C5 118.8(3)
C6 C5 C4 120.3(3)
C6 C5 H5 119.9
C4 C5 H5 119.9
C5 C6 C1 119.7(3)
C5 C6 H6 120.2
C1 C6 H6 120.2
N3 C7 C8 120.7(4)
N3 C7 H7 119.7
C8 C7 H7 119.7
C9 C8 C7 123.6(4)
C9 C8 H8 118.2
C7 C8 H8 118.2
C8 C9 C10 128.4(4)
C8 C9 H9 115.8
C10 C9 H9 115.8
C11 C10 C15 118.2(4)
C11 C10 C9 123.7(4)
C15 C10 C9 118.1(4)
C12 C11 C10 120.7(5)
C12 C11 H11 119.6
C10 C11 H11 119.6
C13 C12 C11 121.2(5)
C13 C12 H12 119.4
C11 C12 H12 119.4
C14 C13 C12 119.2(5)
C14 C13 H13 120.4
C12 C13 H13 120.4
C13 C14 C15 121.0(6)
C13 C14 H14 119.5
C15 C14 H14 119.5
C14 C15 C10 119.6(5)
C14 C15 H15 120.2
C10 C15 H15 120.2

loop_
_geom_bond_atom_site_label_1
_geom_bond_atom_site_label_2
_geom_bond_distance
O1 N1 1.221(4)
O2 N1 1.228(4)
N1 C1 1.438(4)
N2 C4 1.365(4)
N2 N3 1.366(4)
N2 H2A 0.89(3)
N3 C7 1.284(4)
C1 C2 1.373(4)
C1 C6 1.382(4)
C2 C3 1.361(4)
C2 H2 0.9300
C3 C4 1.388(4)
C3 H3 0.9300
C4 C5 1.396(4)
C5 C6 1.369(4)
C5 H5 0.9300
C6 H6 0.9300
C7 C8 1.423(5)
C7 H7 0.9300
C8 C9 1.322(5)
C8 H8 0.9300
C9 C10 1.461(5)
C9 H9 0.9300
C10 C11 1.384(6)
C10 C15 1.397(5)
C11 C12 1.368(6)
C11 H11 0.9300
C12 C13 1.364(8)
C12 H12 0.9300
C13 C14 1.362(8)
C13 H13 0.9300
C14 C15 1.389(7)
C14 H14 0.9300
C15 H15 0.9300

loop_
_geom_hbond_atom_site_label_D
_geom_hbond_atom_site_label_H
_geom_hbond_atom_site_label_A
_geom_hbond_site_symmetry_A
_geom_hbond_distance_DH
_geom_hbond_distance_HA
_geom_hbond_distance_DA
_geom_hbond_angle_DHA
N2 H2A O2 2_475 0.89(3) 2.20(3) 3.082(4) 169(3)
